data_7033557
loop_
_publ_author_name
'Li, Xiao-Lei'
'Min, Fan-Yong'
'Wang, Chao'
'Lin, Shuang-Yan'
'Liu, Zhiliang'
'Tang, Jinkui'

_publ_section_title
;
 [Ln(III)-Mn(II)-Ln(III)] heterometallic compounds: rare linear SMMs with
 divalent manganese ions.
;
_journal_issue 7
_journal_name_full 'Dalton transactions (Cambridge, England : 2003)'
_journal_page_first 3430
_journal_page_last 3438
_journal_paper_doi 10.1039/c4dt03713h
_journal_volume 44
_journal_year 2015
_chemical_formula_sum 'C28 H20 Dy Mn0.5 O8'
_chemical_formula_weight 674.41
_chemical_name_systematic
; 
 ? 
;
_space_group_IT_number 2
_symmetry_cell_setting triclinic
_symmetry_space_group_name_Hall '-P 1'
_symmetry_space_group_name_H-M 'P -1'
_atom_sites_solution_hydrogens geom
_atom_sites_solution_primary direct
_atom_sites_solution_secondary difmap
_audit_creation_method SHELXL-97
_audit_update_record
;
2014-08-16 deposited with the CCDC.
2015-01-07 downloaded from the CCDC.
;
_cell_angle_alpha 95.808(2)
_cell_angle_beta 113.305(2)
_cell_angle_gamma 93.734(2)
_cell_formula_units_Z 2
_cell_length_a 10.0369(11)
_cell_length_b 11.0999(12)
_cell_length_c 12.0690(13)
_cell_measurement_reflns_used 2817
_cell_measurement_temperature 273(2)
_cell_measurement_theta_max 24.56
_cell_measurement_theta_min 2.22
_cell_volume 1220.4(2)
_computing_cell_refinement 'Bruker SMART'
_computing_data_collection 'Bruker SMART'
_computing_data_reduction 'Bruker SAINT'
_computing_molecular_graphics 'Bruker SHELXTL'
_computing_publication_material 'Bruker SHELXTL'
_computing_structure_refinement 'SHELXL-97 (Sheldrick, 1997)'
_computing_structure_solution 'SHELXS-97 (Sheldrick, 1990)'
_diffrn_ambient_temperature 273(2)
_diffrn_measured_fraction_theta_full 0.989
_diffrn_measured_fraction_theta_max 0.989
_diffrn_measurement_device_type 'CCD area detector'
_diffrn_measurement_method 'phi and omega scans'
_diffrn_radiation_monochromator graphite
_diffrn_radiation_source 'fine-focus sealed tube'
_diffrn_radiation_type MoK\a
_diffrn_radiation_wavelength 0.71073
_diffrn_reflns_av_R_equivalents 0.0285
_diffrn_reflns_av_sigmaI/netI 0.0633
_diffrn_reflns_limit_h_max 11
_diffrn_reflns_limit_h_min -11
_diffrn_reflns_limit_k_max 13
_diffrn_reflns_limit_k_min -13
_diffrn_reflns_limit_l_max 11
_diffrn_reflns_limit_l_min -14
_diffrn_reflns_number 6201
_diffrn_reflns_theta_full 25.00
_diffrn_reflns_theta_max 25.00
_diffrn_reflns_theta_min 1.86
_exptl_absorpt_coefficient_mu 3.360
_exptl_absorpt_correction_T_max 0.7748
_exptl_absorpt_correction_T_min 0.6505
_exptl_absorpt_correction_type multi-scan
_exptl_absorpt_process_details crystalclear
_exptl_crystal_colour yellow
_exptl_crystal_density_meas 0
_exptl_crystal_density_method 'not measured'
_exptl_crystal_description block
_exptl_crystal_F_000 661
_exptl_crystal_size_max 0.14
_exptl_crystal_size_mid 0.10
_exptl_crystal_size_min 0.08
_refine_diff_density_max 0.799
_refine_diff_density_min -0.539
_refine_diff_density_rms 0.122
_refine_ls_extinction_method none
_refine_ls_goodness_of_fit_ref 1.005
_refine_ls_hydrogen_treatment constr
_refine_ls_matrix_type full
_refine_ls_number_parameters 340
_refine_ls_number_reflns 4244
_refine_ls_number_restraints 0
_refine_ls_restrained_S_all 1.005
_refine_ls_R_factor_all 0.0541
_refine_ls_R_factor_gt 0.0393
_refine_ls_shift/su_max 0.001
_refine_ls_shift/su_mean 0.000
_refine_ls_structure_factor_coef Fsqd
_refine_ls_weighting_details 'calc w=1/[\s^2^(Fo^2^)+(0.0338P)^2^+0.0000P] where P=(Fo^2^+2Fc^2^)/3'
_refine_ls_weighting_scheme calc
_refine_ls_wR_factor_gt 0.0764
_refine_ls_wR_factor_ref 0.0824
_reflns_number_gt 3436
_reflns_number_total 4244
_reflns_threshold_expression >2sigma(I)
_cod_data_source_file c4dt03713h2.cif
_cod_data_source_block mfy121213_0m
_cod_depositor_comments
;
The following automatic conversions were performed:

'_exptl_absorpt_correction_type' value 'multi_scan' changed to
'multi-scan' according to
/usr/data/users/saulius/crontab/automatic-downloads/rss-feeds/RSC/lib/dictionaries/cif_core.dic
dictionary named 'cif_core.dic' version 2.4.2 from 2011-04-26.

Automatic conversion script
Id: cif_fix_values 2935 2014-11-11 08:27:57Z andrius 

 Adding full bibliography for 7033555--7033559.cif.
;
_cod_original_sg_symbol_H-M P-1
_cod_original_formula_sum 'C28 H20 Dy Mn0.50 O8'
_cod_database_code 7033557

loop_
_symmetry_equiv_pos_as_xyz
'x, y, z'
'-x, -y, -z'

loop_
_atom_site_label
_atom_site_type_symbol
_atom_site_fract_x
_atom_site_fract_y
_atom_site_fract_z
_atom_site_U_iso_or_equiv
_atom_site_adp_type
_atom_site_occupancy
_atom_site_symmetry_multiplicity
_atom_site_calc_flag
_atom_site_refinement_flags
C1 C 0.9051(6) 0.1163(5) 0.8529(5) 0.0378(14) Uani 1 1 d .
C2 C 1.0484(7) 0.0866(6) 0.9094(6) 0.0534(18) Uani 1 1 d .
H2 H 1.1050 0.1197 0.9898 0.064 Uiso 1 1 calc R
C3 C 1.1057(7) 0.0115(6) 0.8500(7) 0.0544(18) Uani 1 1 d .
H3 H 1.1996 -0.0095 0.8895 0.065 Uiso 1 1 calc R
C4 C 1.0219(7) -0.0346(6) 0.7279(6) 0.0496(17) Uani 1 1 d .
H4 H 1.0618 -0.0846 0.6854 0.060 Uiso 1 1 calc R
C5 C 0.8819(7) -0.0074(5) 0.6698(6) 0.0414(15) Uani 1 1 d .
H5 H 0.8292 -0.0380 0.5880 0.050 Uiso 1 1 calc R
C6 C 0.8161(7) 0.0661(5) 0.7315(5) 0.0369(14) Uani 1 1 d .
C7 C 0.8586(8) 0.2022(6) 0.9226(6) 0.0513(17) Uani 1 1 d .
H7 H 0.9268 0.2324 1.0007 0.062 Uiso 1 1 calc R
C8 C 0.3348(7) 0.3082(6) 0.8892(6) 0.0413(16) Uani 1 1 d .
C9 C 0.3599(8) 0.3896(6) 0.9929(6) 0.0517(18) Uani 1 1 d .
H9 H 0.4481 0.3956 1.0607 0.062 Uiso 1 1 calc R
C10 C 0.2529(9) 0.4613(6) 0.9946(6) 0.0559(19) Uani 1 1 d .
H10 H 0.2734 0.5184 1.0629 0.067 Uiso 1 1 calc R
C11 C 0.1181(8) 0.4522(6) 0.9005(6) 0.0556(19) Uani 1 1 d .
H11 H 0.0470 0.4989 0.9066 0.067 Uiso 1 1 calc R
C12 C 0.0899(8) 0.3728(6) 0.7966(6) 0.0546(18) Uani 1 1 d .
H12 H -0.0009 0.3659 0.7316 0.066 Uiso 1 1 calc R
C13 C 0.1993(7) 0.3011(6) 0.7883(6) 0.0417(15) Uani 1 1 d .
C14 C 0.1632(8) 0.2222(6) 0.6781(6) 0.0524(18) Uani 1 1 d .
H14 H 0.0665 0.2147 0.6220 0.063 Uiso 1 1 calc R
C15 C 0.3429(6) -0.1277(5) 0.6519(5) 0.0339(14) Uani 1 1 d .
C16 C 0.2391(7) -0.2088(6) 0.5583(6) 0.0460(16) Uani 1 1 d .
H16 H 0.2182 -0.1977 0.4780 0.055 Uiso 1 1 calc R
C17 C 0.1660(8) -0.3059(6) 0.5820(7) 0.061(2) Uani 1 1 d .
H17 H 0.0930 -0.3566 0.5176 0.073 Uiso 1 1 calc R
C18 C 0.2001(9) -0.3288(7) 0.7003(8) 0.064(2) Uani 1 1 d .
H18 H 0.1498 -0.3940 0.7153 0.077 Uiso 1 1 calc R
C19 C 0.3066(8) -0.2559(6) 0.7933(7) 0.0544(19) Uani 1 1 d .
H19 H 0.3317 -0.2732 0.8724 0.065 Uiso 1 1 calc R
C20 C 0.3814(7) -0.1533(6) 0.7731(6) 0.0415(15) Uani 1 1 d .
C21 C 0.4962(8) -0.0838(7) 0.8755(6) 0.0490(18) Uani 1 1 d .
H21 H 0.5244 -0.1168 0.9481 0.059 Uiso 1 1 calc R
C22 C 0.3876(6) 0.2627(5) 0.4661(6) 0.0390(15) Uani 1 1 d .
C23 C 0.3382(7) 0.2360(6) 0.3375(6) 0.0444(16) Uani 1 1 d .
H23 H 0.3533 0.1617 0.3040 0.053 Uiso 1 1 calc R
C24 C 0.2692(7) 0.3166(6) 0.2621(6) 0.0535(18) Uani 1 1 d .
H24 H 0.2352 0.2949 0.1783 0.064 Uiso 1 1 calc R
C25 C 0.2485(9) 0.4307(7) 0.3078(8) 0.070(2) Uani 1 1 d .
H25 H 0.2000 0.4844 0.2552 0.084 Uiso 1 1 calc R
C26 C 0.3000(8) 0.4624(7) 0.4296(7) 0.065(2) Uani 1 1 d .
H26 H 0.2887 0.5395 0.4606 0.079 Uiso 1 1 calc R
C27 C 0.3711(8) 0.3804(6) 0.5116(6) 0.0473(17) Uani 1 1 d .
C28 C 0.4343(8) 0.4256(6) 0.6393(7) 0.0564(19) Uani 1 1 d .
H28 H 0.4233 0.5061 0.6604 0.068 Uiso 1 1 calc R
Dy1 Dy 0.50371(3) 0.16232(3) 0.74154(3) 0.03615(11) Uani 1 1 d .
Mn1 Mn 0.5000 0.0000 0.5000 0.0332(3) Uani 1 2 d S
O1 O 0.4079(4) -0.0318(3) 0.6300(3) 0.0356(9) Uani 1 1 d .
O2 O 0.5629(5) 0.0145(4) 0.8798(4) 0.0524(12) Uani 1 1 d .
O3 O 0.6796(4) 0.0846(4) 0.6770(3) 0.0382(10) Uani 1 1 d .
O4 O 0.7388(5) 0.2408(4) 0.8915(4) 0.0542(12) Uani 1 1 d .
O5 O 0.4482(4) 0.1816(3) 0.5358(3) 0.0361(10) Uani 1 1 d .
O6 O 0.5007(5) 0.3708(4) 0.7234(4) 0.0512(12) Uani 1 1 d .
O7 O 0.4352(5) 0.2393(4) 0.8872(4) 0.0459(11) Uani 1 1 d .
O8 O 0.2465(5) 0.1624(4) 0.6486(4) 0.0499(12) Uani 1 1 d .

loop_
_atom_site_aniso_label
_atom_site_aniso_U_11
_atom_site_aniso_U_22
_atom_site_aniso_U_33
_atom_site_aniso_U_23
_atom_site_aniso_U_13
_atom_site_aniso_U_12
C1 0.037(4) 0.041(4) 0.039(4) 0.004(3) 0.019(3) 0.005(3)
C2 0.039(4) 0.065(5) 0.047(4) 0.000(4) 0.010(3) -0.001(4)
C3 0.032(4) 0.072(5) 0.062(5) 0.014(4) 0.018(4) 0.017(4)
C4 0.044(4) 0.052(4) 0.061(5) 0.006(4) 0.028(4) 0.015(3)
C5 0.045(4) 0.045(4) 0.037(4) 0.003(3) 0.020(3) 0.006(3)
C6 0.039(4) 0.034(3) 0.040(4) 0.009(3) 0.018(3) 0.004(3)
C7 0.047(4) 0.057(4) 0.040(4) -0.010(3) 0.012(3) 0.002(4)
C8 0.058(4) 0.046(4) 0.035(4) 0.014(3) 0.032(3) 0.008(3)
C9 0.064(5) 0.057(4) 0.038(4) 0.007(3) 0.025(4) 0.011(4)
C10 0.086(6) 0.049(4) 0.042(4) 0.007(3) 0.034(4) 0.023(4)
C11 0.071(5) 0.060(5) 0.054(5) 0.013(4) 0.039(4) 0.034(4)
C12 0.056(5) 0.058(5) 0.057(5) 0.011(4) 0.028(4) 0.020(4)
C13 0.052(4) 0.042(4) 0.036(4) 0.010(3) 0.022(3) 0.011(3)
C14 0.048(4) 0.056(4) 0.047(4) 0.005(4) 0.013(3) 0.007(4)
C15 0.040(4) 0.033(3) 0.036(4) 0.002(3) 0.022(3) 0.011(3)
C16 0.054(4) 0.046(4) 0.040(4) 0.009(3) 0.019(3) 0.009(3)
C17 0.072(5) 0.045(4) 0.064(5) 0.004(4) 0.026(4) 0.003(4)
C18 0.081(6) 0.047(4) 0.080(6) 0.022(4) 0.046(5) 0.008(4)
C19 0.070(5) 0.050(4) 0.056(5) 0.021(4) 0.033(4) 0.019(4)
C20 0.047(4) 0.048(4) 0.036(4) 0.009(3) 0.022(3) 0.015(3)
C21 0.069(5) 0.057(5) 0.031(4) 0.014(3) 0.026(4) 0.029(4)
C22 0.040(4) 0.041(4) 0.044(4) 0.013(3) 0.023(3) 0.010(3)
C23 0.051(4) 0.047(4) 0.039(4) 0.012(3) 0.020(3) 0.010(3)
C24 0.058(5) 0.059(5) 0.036(4) 0.014(4) 0.009(3) 0.010(4)
C25 0.076(6) 0.067(6) 0.062(6) 0.029(5) 0.015(4) 0.026(5)
C26 0.077(6) 0.049(4) 0.078(6) 0.021(4) 0.033(5) 0.033(4)
C27 0.063(5) 0.039(4) 0.046(4) 0.012(3) 0.025(4) 0.018(3)
C28 0.069(5) 0.046(4) 0.060(5) 0.005(4) 0.033(4) 0.015(4)
Dy1 0.04385(19) 0.04034(19) 0.02649(17) 0.00157(12) 0.01631(13) 0.01149(13)
Mn1 0.0403(8) 0.0384(7) 0.0232(7) 0.0015(6) 0.0154(6) 0.0088(6)
O1 0.043(2) 0.038(2) 0.031(2) 0.0069(19) 0.0202(19) 0.006(2)
O2 0.070(3) 0.050(3) 0.035(3) 0.008(2) 0.017(2) 0.014(3)
O3 0.037(2) 0.050(3) 0.029(2) -0.0002(19) 0.0144(19) 0.013(2)
O4 0.054(3) 0.058(3) 0.046(3) -0.013(2) 0.019(2) 0.011(3)
O5 0.051(3) 0.030(2) 0.032(2) 0.0073(18) 0.020(2) 0.0131(19)
O6 0.077(3) 0.039(3) 0.038(3) 0.004(2) 0.024(2) 0.006(2)
O7 0.052(3) 0.057(3) 0.035(2) 0.006(2) 0.022(2) 0.021(2)
O8 0.046(3) 0.060(3) 0.048(3) -0.006(2) 0.025(2) 0.014(2)

loop_
_atom_type_symbol
_atom_type_description
_atom_type_scat_dispersion_real
_atom_type_scat_dispersion_imag
_atom_type_scat_source
C C 0.0033 0.0016 'International Tables Vol C Tables 4.2.6.8 and 6.1.1.4'
H H 0.0000 0.0000 'International Tables Vol C Tables 4.2.6.8 and 6.1.1.4'
Dy Dy -0.1892 4.4098 'International Tables Vol C Tables 4.2.6.8 and 6.1.1.4'
Mn Mn 0.3368 0.7283 'International Tables Vol C Tables 4.2.6.8 and 6.1.1.4'
O O 0.0106 0.0060 'International Tables Vol C Tables 4.2.6.8 and 6.1.1.4'

loop_
_geom_angle_atom_site_label_1
_geom_angle_atom_site_label_2
_geom_angle_atom_site_label_3
_geom_angle
_geom_angle_site_symmetry_1
_geom_angle_site_symmetry_3
C2 C1 C6 120.4(6) . .
C2 C1 C7 116.7(6) . .
C6 C1 C7 122.9(6) . .
C3 C2 C1 121.6(6) . .
C3 C2 H2 119.2 . .
C1 C2 H2 119.2 . .
C2 C3 C4 118.9(6) . .
C2 C3 H3 120.6 . .
C4 C3 H3 120.6 . .
C5 C4 C3 121.1(6) . .
C5 C4 H4 119.5 . .
C3 C4 H4 119.5 . .
C4 C5 C6 121.3(6) . .
C4 C5 H5 119.3 . .
C6 C5 H5 119.3 . .
O3 C6 C1 123.0(5) . .
O3 C6 C5 120.5(6) . .
C1 C6 C5 116.5(6) . .
O4 C7 C1 127.6(6) . .
O4 C7 H7 116.2 . .
C1 C7 H7 116.2 . .
O7 C8 C9 120.0(6) . .
O7 C8 C13 121.4(6) . .
C9 C8 C13 118.6(6) . .
C10 C9 C8 119.6(7) . .
C10 C9 H9 120.2 . .
C8 C9 H9 120.2 . .
C11 C10 C9 123.0(7) . .
C11 C10 H10 118.5 . .
C9 C10 H10 118.5 . .
C10 C11 C12 118.7(6) . .
C10 C11 H11 120.6 . .
C12 C11 H11 120.6 . .
C11 C12 C13 120.2(7) . .
C11 C12 H12 119.9 . .
C13 C12 H12 119.9 . .
C8 C13 C14 123.1(6) . .
C8 C13 C12 119.7(6) . .
C14 C13 C12 117.2(6) . .
O8 C14 C13 126.9(6) . .
O8 C14 H14 116.5 . .
C13 C14 H14 116.5 . .
O1 C15 C16 121.4(5) . .
O1 C15 C20 120.6(6) . .
C16 C15 C20 117.9(6) . .
C17 C16 C15 121.2(6) . .
C17 C16 H16 119.4 . .
C15 C16 H16 119.4 . .
C16 C17 C18 120.8(7) . .
C16 C17 H17 119.6 . .
C18 C17 H17 119.6 . .
C19 C18 C17 119.5(7) . .
C19 C18 H18 120.2 . .
C17 C18 H18 120.2 . .
C18 C19 C20 121.3(7) . .
C18 C19 H19 119.3 . .
C20 C19 H19 119.3 . .
C19 C20 C21 117.8(6) . .
C19 C20 C15 119.0(6) . .
C21 C20 C15 123.1(6) . .
O2 C21 C20 127.9(6) . .
O2 C21 H21 116.1 . .
C20 C21 H21 116.1 . .
O5 C22 C27 123.4(6) . .
O5 C22 C23 120.2(5) . .
C27 C22 C23 116.3(6) . .
C24 C23 C22 121.6(6) . .
C24 C23 H23 119.2 . .
C22 C23 H23 119.2 . .
C23 C24 C25 121.4(7) . .
C23 C24 H24 119.3 . .
C25 C24 H24 119.3 . .
C26 C25 C24 119.1(7) . .
C26 C25 H25 120.5 . .
C24 C25 H25 120.5 . .
C25 C26 C27 121.3(7) . .
C25 C26 H26 119.3 . .
C27 C26 H26 119.3 . .
C22 C27 C26 120.1(6) . .
C22 C27 C28 122.2(6) . .
C26 C27 C28 117.5(6) . .
O6 C28 C27 127.6(6) . .
O6 C28 H28 116.2 . .
C27 C28 H28 116.2 . .
O7 Dy1 O1 122.03(14) . .
O7 Dy1 O6 75.84(15) . .
O1 Dy1 O6 142.27(14) . .
O7 Dy1 O5 137.15(14) . .
O1 Dy1 O5 73.17(13) . .
O6 Dy1 O5 72.66(14) . .
O7 Dy1 O3 151.69(14) . .
O1 Dy1 O3 71.53(13) . .
O6 Dy1 O3 109.32(15) . .
O5 Dy1 O3 68.20(13) . .
O7 Dy1 O8 73.21(15) . .
O1 Dy1 O8 73.49(14) . .
O6 Dy1 O8 82.35(16) . .
O5 Dy1 O8 74.44(14) . .
O3 Dy1 O8 134.47(14) . .
O7 Dy1 O4 81.91(15) . .
O1 Dy1 O4 132.18(15) . .
O6 Dy1 O4 79.50(16) . .
O5 Dy1 O4 119.15(14) . .
O3 Dy1 O4 72.12(14) . .
O8 Dy1 O4 152.13(15) . .
O7 Dy1 O2 77.03(15) . .
O1 Dy1 O2 71.38(14) . .
O6 Dy1 O2 145.51(15) . .
O5 Dy1 O2 141.12(14) . .
O3 Dy1 O2 85.74(14) . .
O8 Dy1 O2 109.55(16) . .
O4 Dy1 O2 75.95(16) . .
O5 Mn1 O5 180.000(1) 2_656 .
O5 Mn1 O1 99.04(14) 2_656 .
O5 Mn1 O1 80.96(14) . .
O5 Mn1 O1 80.96(14) 2_656 2_656
O5 Mn1 O1 99.04(14) . 2_656
O1 Mn1 O1 180.000(1) . 2_656
O5 Mn1 O3 105.93(14) 2_656 .
O5 Mn1 O3 74.07(14) . .
O1 Mn1 O3 77.57(14) . .
O1 Mn1 O3 102.43(14) 2_656 .
O5 Mn1 O3 74.07(14) 2_656 2_656
O5 Mn1 O3 105.93(14) . 2_656
O1 Mn1 O3 102.43(14) . 2_656
O1 Mn1 O3 77.57(14) 2_656 2_656
O3 Mn1 O3 180.0 . 2_656
O5 Mn1 Dy1 46.35(10) 2_656 2_656
O5 Mn1 Dy1 133.65(10) . 2_656
O1 Mn1 Dy1 133.95(10) . 2_656
O1 Mn1 Dy1 46.05(10) 2_656 2_656
O3 Mn1 Dy1 133.23(9) . 2_656
O3 Mn1 Dy1 46.77(9) 2_656 2_656
C15 O1 Mn1 134.6(3) . .
C15 O1 Dy1 132.2(3) . .
Mn1 O1 Dy1 92.44(14) . .
C21 O2 Dy1 130.5(4) . .
C6 O3 Mn1 132.6(4) . .
C6 O3 Dy1 135.0(4) . .
Mn1 O3 Dy1 89.71(13) . .
C7 O4 Dy1 132.6(4) . .
C22 O5 Mn1 133.5(4) . .
C22 O5 Dy1 133.6(4) . .
Mn1 O5 Dy1 92.15(13) . .
C28 O6 Dy1 132.5(4) . .
C8 O7 Dy1 134.3(4) . .
C14 O8 Dy1 131.4(4) . .

loop_
_geom_bond_atom_site_label_1
_geom_bond_atom_site_label_2
_geom_bond_distance
_geom_bond_site_symmetry_2
C1 C2 1.405(8) .
C1 C6 1.410(8) .
C1 C7 1.429(8) .
C2 C3 1.345(9) .
C2 H2 0.9300 .
C3 C4 1.397(9) .
C3 H3 0.9300 .
C4 C5 1.369(8) .
C4 H4 0.9300 .
C5 C6 1.412(8) .
C5 H5 0.9300 .
C6 O3 1.305(7) .
C7 O4 1.229(7) .
C7 H7 0.9300 .
C8 O7 1.310(7) .
C8 C9 1.392(8) .
C8 C13 1.412(9) .
C9 C10 1.384(9) .
C9 H9 0.9300 .
C10 C11 1.369(9) .
C10 H10 0.9300 .
C11 C12 1.375(9) .
C11 H11 0.9300 .
C12 C13 1.427(9) .
C12 H12 0.9300 .
C13 C14 1.418(9) .
C14 O8 1.235(7) .
C14 H14 0.9300 .
C15 O1 1.316(6) .
C15 C16 1.382(8) .
C15 C20 1.421(8) .
C16 C17 1.381(9) .
C16 H16 0.9300 .
C17 C18 1.385(9) .
C17 H17 0.9300 .
C18 C19 1.346(10) .
C18 H18 0.9300 .
C19 C20 1.418(9) .
C19 H19 0.9300 .
C20 C21 1.419(9) .
C21 O2 1.228(7) .
C21 H21 0.9300 .
C22 O5 1.307(7) .
C22 C27 1.411(8) .
C22 C23 1.422(8) .
C23 C24 1.362(8) .
C23 H23 0.9300 .
C24 C25 1.391(10) .
C24 H24 0.9300 .
C25 C26 1.350(10) .
C25 H25 0.9300 .
C26 C27 1.423(9) .
C26 H26 0.9300 .
C27 C28 1.435(9) .
C28 O6 1.219(8) .
C28 H28 0.9300 .
Dy1 O7 2.241(4) .
Dy1 O1 2.345(4) .
Dy1 O6 2.348(4) .
Dy1 O5 2.356(4) .
Dy1 O3 2.371(4) .
Dy1 O8 2.374(4) .
Dy1 O4 2.374(5) .
Dy1 O2 2.393(4) .
Mn1 O5 2.158(4) 2_656
Mn1 O5 2.158(4) .
Mn1 O1 2.158(3) .
Mn1 O1 2.158(3) 2_656
Mn1 O3 2.241(4) .
Mn1 O3 2.241(4) 2_656
Mn1 Dy1 3.2540(4) 2_656

loop_
_geom_torsion_atom_site_label_1
_geom_torsion_atom_site_label_2
_geom_torsion_atom_site_label_3
_geom_torsion_atom_site_label_4
_geom_torsion
_geom_torsion_site_symmetry_1
C6 C1 C2 C3 0.9(10) .
C7 C1 C2 C3 -176.7(6) .
C1 C2 C3 C4 2.1(10) .
C2 C3 C4 C5 -2.0(10) .
C3 C4 C5 C6 -1.3(10) .
C2 C1 C6 O3 175.7(5) .
C7 C1 C6 O3 -6.9(9) .
C2 C1 C6 C5 -3.9(8) .
C7 C1 C6 C5 173.5(6) .
C4 C5 C6 O3 -175.5(5) .
C4 C5 C6 C1 4.1(9) .
C2 C1 C7 O4 -180.0(7) .
C6 C1 C7 O4 2.5(11) .
O7 C8 C9 C10 -179.5(6) .
C13 C8 C9 C10 -0.3(9) .
C8 C9 C10 C11 3.5(10) .
C9 C10 C11 C12 -3.5(11) .
C10 C11 C12 C13 0.4(10) .
O7 C8 C13 C14 -1.3(9) .
C9 C8 C13 C14 179.4(6) .
O7 C8 C13 C12 176.5(5) .
C9 C8 C13 C12 -2.7(9) .
C11 C12 C13 C8 2.7(10) .
C11 C12 C13 C14 -179.3(6) .
C8 C13 C14 O8 -9.8(11) .
C12 C13 C14 O8 172.3(6) .
O1 C15 C16 C17 -176.8(6) .
C20 C15 C16 C17 5.4(9) .
C15 C16 C17 C18 -3.5(10) .
C16 C17 C18 C19 -0.5(11) .
C17 C18 C19 C20 2.3(11) .
C18 C19 C20 C21 -177.5(7) .
C18 C19 C20 C15 -0.3(10) .
O1 C15 C20 C19 178.6(5) .
C16 C15 C20 C19 -3.6(8) .
O1 C15 C20 C21 -4.3(9) .
C16 C15 C20 C21 173.6(6) .
C19 C20 C21 O2 -171.2(6) .
C15 C20 C21 O2 11.6(10) .
O5 C22 C23 C24 177.3(6) .
C27 C22 C23 C24 -4.6(9) .
C22 C23 C24 C25 2.3(11) .
C23 C24 C25 C26 0.9(12) .
C24 C25 C26 C27 -1.7(12) .
O5 C22 C27 C26 -178.2(6) .
C23 C22 C27 C26 3.8(9) .
O5 C22 C27 C28 7.0(10) .
C23 C22 C27 C28 -171.0(6) .
C25 C26 C27 C22 -0.8(11) .
C25 C26 C27 C28 174.3(7) .
C22 C27 C28 O6 -4.2(12) .
C26 C27 C28 O6 -179.2(7) .
C16 C15 O1 Mn1 -42.9(8) .
C20 C15 O1 Mn1 134.8(5) .
C16 C15 O1 Dy1 149.7(4) .
C20 C15 O1 Dy1 -32.5(7) .
O5 Mn1 O1 C15 -25.8(5) 2_656
O5 Mn1 O1 C15 154.2(5) .
O1 Mn1 O1 C15 116(100) 2_656
O3 Mn1 O1 C15 -130.3(5) .
O3 Mn1 O1 C15 49.7(5) 2_656
Dy1 Mn1 O1 C15 9.3(6) 2_656
O5 Mn1 O1 Dy1 144.83(14) 2_656
O5 Mn1 O1 Dy1 -35.17(14) .
O1 Mn1 O1 Dy1 -73(100) 2_656
O3 Mn1 O1 Dy1 40.38(13) .
O3 Mn1 O1 Dy1 -139.62(13) 2_656
Dy1 Mn1 O1 Dy1 180.0 2_656
O7 Dy1 O1 C15 -20.4(5) .
O6 Dy1 O1 C15 -130.1(5) .
O5 Dy1 O1 C15 -156.0(5) .
O3 Dy1 O1 C15 131.9(5) .
O8 Dy1 O1 C15 -77.7(5) .
O4 Dy1 O1 C15 89.6(5) .
O2 Dy1 O1 C15 40.2(5) .
O7 Dy1 O1 Mn1 168.55(13) .
O6 Dy1 O1 Mn1 58.9(3) .
O5 Dy1 O1 Mn1 32.97(13) .
O3 Dy1 O1 Mn1 -39.09(13) .
O8 Dy1 O1 Mn1 111.29(16) .
O4 Dy1 O1 Mn1 -81.4(2) .
O2 Dy1 O1 Mn1 -130.80(17) .
C20 C21 O2 Dy1 16.8(10) .
O7 Dy1 O2 C21 99.2(5) .
O1 Dy1 O2 C21 -31.5(5) .
O6 Dy1 O2 C21 138.1(5) .
O5 Dy1 O2 C21 -56.7(6) .
O3 Dy1 O2 C21 -103.4(5) .
O8 Dy1 O2 C21 32.6(6) .
O4 Dy1 O2 C21 -176.0(6) .
C1 C6 O3 Mn1 -169.5(4) .
C5 C6 O3 Mn1 10.1(8) .
C1 C6 O3 Dy1 -14.0(9) .
C5 C6 O3 Dy1 165.6(4) .
O5 Mn1 O3 C6 27.2(5) 2_656
O5 Mn1 O3 C6 -152.8(5) .
O1 Mn1 O3 C6 123.1(5) .
O1 Mn1 O3 C6 -56.9(5) 2_656
O3 Mn1 O3 C6 -91(100) 2_656
Dy1 Mn1 O3 C6 -17.0(5) 2_656
O5 Mn1 O3 Dy1 -135.80(13) 2_656
O5 Mn1 O3 Dy1 44.20(13) .
O1 Mn1 O3 Dy1 -39.81(13) .
O1 Mn1 O3 Dy1 140.19(13) 2_656
O3 Mn1 O3 Dy1 106(100) 2_656
Dy1 Mn1 O3 Dy1 180.0 2_656
O7 Dy1 O3 C6 -0.9(7) .
O1 Dy1 O3 C6 -124.9(5) .
O6 Dy1 O3 C6 95.1(5) .
O5 Dy1 O3 C6 156.4(5) .
O8 Dy1 O3 C6 -166.5(5) .
O4 Dy1 O3 C6 23.5(5) .
O2 Dy1 O3 C6 -53.1(5) .
O7 Dy1 O3 Mn1 161.3(2) .
O1 Dy1 O3 Mn1 37.35(12) .
O6 Dy1 O3 Mn1 -102.69(15) .
O5 Dy1 O3 Mn1 -41.40(12) .
O8 Dy1 O3 Mn1 -4.3(2) .
O4 Dy1 O3 Mn1 -174.27(17) .
O2 Dy1 O3 Mn1 109.13(15) .
C1 C7 O4 Dy1 22.4(11) .
O7 Dy1 O4 C7 141.4(6) .
O1 Dy1 O4 C7 14.9(7) .
O6 Dy1 O4 C7 -141.6(6) .
O5 Dy1 O4 C7 -78.4(6) .
O3 Dy1 O4 C7 -27.2(6) .
O8 Dy1 O4 C7 168.2(5) .
O2 Dy1 O4 C7 62.8(6) .
C27 C22 O5 Mn1 -176.7(4) .
C23 C22 O5 Mn1 1.3(8) .
C27 C22 O5 Dy1 16.4(9) .
C23 C22 O5 Dy1 -165.6(4) .
O5 Mn1 O5 C22 25(100) 2_656
O1 Mn1 O5 C22 -135.5(5) .
O1 Mn1 O5 C22 44.5(5) 2_656
O3 Mn1 O5 C22 144.9(5) .
O3 Mn1 O5 C22 -35.1(5) 2_656
Dy1 Mn1 O5 C22 9.5(6) 2_656
O5 Mn1 O5 Dy1 -165(100) 2_656
O1 Mn1 O5 Dy1 34.97(14) .
O1 Mn1 O5 Dy1 -145.03(14) 2_656
O3 Mn1 O5 Dy1 -44.59(13) .
O3 Mn1 O5 Dy1 135.41(13) 2_656
Dy1 Mn1 O5 Dy1 180.000(1) 2_656
O7 Dy1 O5 C22 18.3(6) .
O1 Dy1 O5 C22 137.5(5) .
O6 Dy1 O5 C22 -26.2(5) .
O3 Dy1 O5 C22 -146.1(5) .
O8 Dy1 O5 C22 60.5(5) .
O4 Dy1 O5 C22 -93.1(5) .
O2 Dy1 O5 C22 162.5(5) .
O7 Dy1 O5 Mn1 -152.22(17) .
O1 Dy1 O5 Mn1 -32.97(13) .
O6 Dy1 O5 Mn1 163.29(19) .
O3 Dy1 O5 Mn1 43.41(13) .
O8 Dy1 O5 Mn1 -110.03(16) .
O4 Dy1 O5 Mn1 96.41(17) .
O2 Dy1 O5 Mn1 -8.0(3) .
C27 C28 O6 Dy1 -22.2(11) .
O7 Dy1 O6 C28 -121.7(7) .
O1 Dy1 O6 C28 2.9(8) .
O5 Dy1 O6 C28 28.9(6) .
O3 Dy1 O6 C28 87.4(6) .
O8 Dy1 O6 C28 -47.2(6) .
O4 Dy1 O6 C28 154.1(7) .
O2 Dy1 O6 C28 -160.8(6) .
C9 C8 O7 Dy1 -147.6(5) .
C13 C8 O7 Dy1 33.2(9) .
O1 Dy1 O7 C8 -92.7(6) .
O6 Dy1 O7 C8 50.9(5) .
O5 Dy1 O7 C8 7.3(6) .
O3 Dy1 O7 C8 155.4(5) .
O8 Dy1 O7 C8 -35.3(5) .
O4 Dy1 O7 C8 132.0(6) .
O2 Dy1 O7 C8 -150.6(6) .
C13 C14 O8 Dy1 -8.0(10) .
O7 Dy1 O8 C14 21.9(5) .
O1 Dy1 O8 C14 153.7(6) .
O6 Dy1 O8 C14 -55.6(6) .
O5 Dy1 O8 C14 -129.6(6) .
O3 Dy1 O8 C14 -165.2(5) .
O4 Dy1 O8 C14 -5.9(7) .
O2 Dy1 O8 C14 91.0(6) .
